data_2016996
loop_
_publ_author_name
'Zhai, Quan-Guo'
'Li, Shu-Ni'
'Hu, Man-Cheng'
'Jiang, Yu-Cheng'

_publ_section_title
;
 A three-dimensional hybrid framework based on novel [Co~4~Mo~4~]
 bimetallic oxide clusters with 3,5-bis(3-pyridyl)-1,2,4-triazole
 ligands
;
_journal_coeditor_code BM3071
_journal_issue 3
_journal_name_full 'Acta Crystallographica Section C'
_journal_page_first m128
_journal_page_last m130
_journal_paper_doi 10.1107/S0108270109003813
_journal_volume 65
_journal_year 2009
_chemical_formula_iupac '[Co2 Mo2 O8 (C12 N5 H9)], H2 O'
_chemical_formula_moiety 'C12 H10 Co2 Mo2 N5 O8, H2 O'
_chemical_formula_sum 'C12 H11 Co2 Mo2 N5 O9'
_chemical_formula_weight 679.00
_chemical_name_systematic
;
poly[[(\m-3,5-di-3-pyridyl-1,2,4-triazole)tri-\m~3~-oxido-tetra-\m~2~-oxido-
oxidodicobalt(II)dimolybdenum(VI)] monohydrate]
;
_space_group_IT_number 2
_symmetry_cell_setting triclinic
_symmetry_space_group_name_Hall '-P 1'
_symmetry_space_group_name_H-M 'P -1'
_atom_sites_solution_hydrogens geom
_atom_sites_solution_primary direct
_atom_sites_solution_secondary difmap
_audit_creation_method SHELXL-97
_cell_angle_alpha 85.341(11)
_cell_angle_beta 84.805(11)
_cell_angle_gamma 75.127(9)
_cell_formula_units_Z 2
_cell_length_a 6.9999(3)
_cell_length_b 9.3318(4)
_cell_length_c 14.2802(12)
_cell_measurement_reflns_used 2154
_cell_measurement_temperature 293(2)
_cell_measurement_theta_max 27.4835
_cell_measurement_theta_min 3.0177
_cell_volume 896.22(10)
_computing_cell_refinement 'SAINT (Siemens, 1994)'
_computing_data_collection 'SMART (Siemens, 1996)'
_computing_data_reduction 'SAINT (Siemens, 1994)'
_computing_molecular_graphics 'SHELXTL (Sheldrick, 200)'
_computing_publication_material 'SHELXTL (Sheldrick, 200) and publCIF (Westrip, 2009)'
_computing_structure_refinement 'SHELXL97 (Sheldrick, 2008)'
_computing_structure_solution 'SHELXS97 (Sheldrick, 2008)'
_diffrn_ambient_temperature 293(2)
_diffrn_detector_area_resol_mean 14.6306
_diffrn_measured_fraction_theta_full 0.983
_diffrn_measured_fraction_theta_max 0.983
_diffrn_measurement_device_type 'Bruker SMART CCD'
_diffrn_measurement_method 'profile fitting'
_diffrn_radiation_monochromator graphite
_diffrn_radiation_source 'sealed tube'
_diffrn_radiation_type MoK\a
_diffrn_radiation_wavelength 0.71073
_diffrn_reflns_av_R_equivalents 0.0256
_diffrn_reflns_av_sigmaI/netI 0.0458
_diffrn_reflns_limit_h_max 9
_diffrn_reflns_limit_h_min -7
_diffrn_reflns_limit_k_max 11
_diffrn_reflns_limit_k_min -12
_diffrn_reflns_limit_l_max 18
_diffrn_reflns_limit_l_min -18
_diffrn_reflns_number 6929
_diffrn_reflns_theta_full 27.48
_diffrn_reflns_theta_max 27.48
_diffrn_reflns_theta_min 3.02
_exptl_absorpt_coefficient_mu 3.248
_exptl_absorpt_correction_T_max 0.7811
_exptl_absorpt_correction_T_min 0.6966
_exptl_absorpt_correction_type multi-scan
_exptl_absorpt_process_details '(SADABS; Sheldrick, 1996)'
_exptl_crystal_colour red
_exptl_crystal_density_diffrn 2.516
_exptl_crystal_density_method 'not measured'
_exptl_crystal_description block
_exptl_crystal_F_000 656
_exptl_crystal_size_max 0.12
_exptl_crystal_size_mid 0.10
_exptl_crystal_size_min 0.08
_refine_diff_density_max 1.350
_refine_diff_density_min -1.052
_refine_ls_extinction_method none
_refine_ls_goodness_of_fit_ref 1.022
_refine_ls_hydrogen_treatment constr
_refine_ls_matrix_type full
_refine_ls_number_parameters 271
_refine_ls_number_reflns 4027
_refine_ls_number_restraints 0
_refine_ls_restrained_S_all 1.022
_refine_ls_R_factor_all 0.0492
_refine_ls_R_factor_gt 0.0386
_refine_ls_shift/su_max 0.001
_refine_ls_shift/su_mean 0.000
_refine_ls_structure_factor_coef Fsqd
_refine_ls_weighting_details 'calc w=1/[\s^2^(Fo^2^)+(0.0456P)^2^+3.1203P] where P=(Fo^2^+2Fc^2^)/3'
_refine_ls_weighting_scheme calc
_refine_ls_wR_factor_gt 0.0886
_refine_ls_wR_factor_ref 0.0973
_reflns_number_gt 3434
_reflns_number_total 4027
_reflns_threshold_expression I>2sigma(I)
_cod_data_source_file bm3071.cif
_cod_data_source_block I
_cod_depositor_comments
;
The following automatic conversions were performed:
'_geom_bond_publ_flag' value 'Yes' changed to 'yes' according to
'/home/saulius/struct/CIF-dictionaries/cif_core.dic' dictionary named
'cif_core.dic' version 2.4.1 from 2010-06-29 (20 times).

Automatic conversion script
Id: cif_fix_enum 1527 2010-12-29 10:47:43Z saulius 

The following automatic conversions were performed:

'_geom_bond_publ_flag' value 'Yes' changed to 'yes' according to
/home/saulius/struct/CIF-dictionaries/cif_core.dic dictionary named
'cif_core.dic' version 2.4.1 from 2010-06-29 (20 times).

Automatic conversion script
Id: cif_fix_values 1715 2011-07-08 13:25:40Z adriana 
;
_cod_original_cell_volume 896.22(9)
_cod_database_code 2016996
_cod_database_fobs_code 2016996

loop_
_symmetry_equiv_pos_as_xyz
'x, y, z'
'-x, -y, -z'

loop_
_atom_site_type_symbol
_atom_site_label
_atom_site_fract_x
_atom_site_fract_y
_atom_site_fract_z
_atom_site_U_iso_or_equiv
_atom_site_adp_type
_atom_site_calc_flag
_atom_site_refinement_flags
_atom_site_occupancy
_atom_site_disorder_assembly
_atom_site_disorder_group
Mo Mo1 0.33538(6) 0.54735(4) 0.61500(3) 0.01356(11) Uani d . 1 . .
Mo Mo2 0.79610(6) 0.81367(4) 0.48598(3) 0.01245(11) Uani d . 1 . .
Co Co1 0.31603(10) 0.80272(7) 0.42622(4) 0.01342(15) Uani d . 1 . .
Co Co2 0.86114(10) 0.47543(7) 0.59389(4) 0.01348(15) Uani d . 1 . .
O O1 0.2773(6) 0.5535(4) 0.7330(3) 0.0270(9) Uani d . 1 . .
O O2 0.5847(5) 0.4294(4) 0.5963(2) 0.0177(7) Uani d . 1 . .
O O3 0.3270(5) 0.7300(4) 0.5719(2) 0.0193(7) Uani d . 1 . .
O O4 0.1535(5) 0.4816(4) 0.5605(2) 0.0164(7) Uani d . 1 . .
O O5 0.7736(5) 0.7030(4) 0.5898(2) 0.0169(7) Uani d . 1 . .
O O6 0.6030(5) 0.8224(4) 0.4121(2) 0.0187(7) Uani d . 1 . .
O O7 0.2220(6) 1.0088(4) 0.4807(3) 0.0212(8) Uani d . 1 . .
O O8 0.0383(5) 0.7520(3) 0.4253(2) 0.0137(7) Uani d . 1 . .
O O9W 0.6090(8) 0.0907(5) 0.2937(3) 0.0378(11) Uani d . 1 . .
H H1 0.6079 0.1456 0.3385 0.045 Uiso d R 1 . .
H H2 0.5831 0.0125 0.3205 0.045 Uiso d R 1 . .
N N1 0.4487(8) 0.8027(6) -0.1134(3) 0.0346(12) Uani d . 1 . .
N N2 0.3361(8) 0.8969(6) -0.0506(3) 0.0354(12) Uani d . 1 . .
N N3 0.2671(6) 0.8975(5) 0.2871(3) 0.0186(9) Uani d . 1 . .
N N4 0.5482(8) 0.7085(6) 0.0243(3) 0.0292(11) Uani d . 1 . .
H H4B 0.6094 0.6524 0.0687 0.035 Uiso calc R 1 . .
N N5 0.8647(7) 0.4627(5) -0.2593(3) 0.0209(9) Uani d . 1 . .
C C1 0.4010(9) 0.8355(7) 0.0312(4) 0.0265(12) Uani d . 1 . .
C C2 0.3077(9) 0.9050(6) 0.1187(4) 0.0259(12) Uani d . 1 . .
C C3 0.1600(10) 1.0338(7) 0.1144(4) 0.0335(14) Uani d . 1 . .
H H3A 0.1246 1.0804 0.0562 0.040 Uiso calc R 1 . .
C C4 0.0640(10) 1.0945(7) 0.1955(4) 0.0319(14) Uani d . 1 . .
H H4A -0.0364 1.1818 0.1932 0.038 Uiso calc R 1 . .
C C5 0.1210(8) 1.0221(6) 0.2809(4) 0.0244(11) Uani d . 1 . .
H H5A 0.0552 1.0615 0.3362 0.029 Uiso calc R 1 . .
C C6 0.3609(8) 0.8391(6) 0.2070(4) 0.0216(11) Uani d . 1 . .
H H6A 0.4633 0.7531 0.2107 0.026 Uiso calc R 1 . .
C C7 0.5741(9) 0.6923(7) -0.0677(4) 0.0283(13) Uani d . 1 . .
C C8 0.7180(9) 0.5700(6) -0.1144(4) 0.0258(12) Uani d . 1 . .
C C9 0.8370(10) 0.4517(7) -0.0643(4) 0.0328(14) Uani d . 1 . .
H H9A 0.8254 0.4457 0.0012 0.039 Uiso calc R 1 . .
C C10 0.9712(10) 0.3444(7) -0.1124(4) 0.0349(14) Uani d . 1 . .
H H10A 1.0559 0.2669 -0.0799 0.042 Uiso calc R 1 . .
C C11 0.9803(9) 0.3520(7) -0.2098(4) 0.0288(12) Uani d . 1 . .
H H11A 1.0700 0.2773 -0.2419 0.035 Uiso calc R 1 . .
C C12 0.7374(8) 0.5714(6) -0.2117(4) 0.0235(11) Uani d . 1 . .
H H12A 0.6595 0.6506 -0.2459 0.028 Uiso calc R 1 . .

loop_
_atom_site_aniso_label
_atom_site_aniso_U_11
_atom_site_aniso_U_22
_atom_site_aniso_U_33
_atom_site_aniso_U_12
_atom_site_aniso_U_13
_atom_site_aniso_U_23
Mo1 0.0117(2) 0.0134(2) 0.0158(2) -0.00336(15) -0.00141(15) -0.00084(15)
Mo2 0.0115(2) 0.0111(2) 0.0147(2) -0.00289(15) -0.00072(15) -0.00083(15)
Co1 0.0122(3) 0.0124(3) 0.0162(3) -0.0038(2) -0.0014(2) -0.0010(2)
Co2 0.0127(3) 0.0126(3) 0.0157(3) -0.0043(2) -0.0005(2) -0.0008(2)
O1 0.027(2) 0.034(2) 0.0200(19) -0.0086(17) -0.0015(16) 0.0017(16)
O2 0.0119(17) 0.0136(16) 0.0281(19) -0.0036(13) -0.0002(14) -0.0046(14)
O3 0.0216(19) 0.0182(18) 0.0197(17) -0.0069(15) -0.0056(15) -0.0004(14)
O4 0.0127(17) 0.0175(17) 0.0199(17) -0.0056(14) -0.0031(13) 0.0019(13)
O5 0.0228(19) 0.0110(16) 0.0163(16) -0.0040(14) 0.0019(14) -0.0017(13)
O6 0.0138(17) 0.0200(18) 0.0230(18) -0.0060(14) -0.0045(14) 0.0041(14)
O7 0.026(2) 0.0125(17) 0.0266(19) -0.0068(15) -0.0032(16) -0.0004(14)
O8 0.0130(17) 0.0102(15) 0.0173(16) -0.0009(12) -0.0021(13) -0.0032(12)
O9W 0.072(3) 0.026(2) 0.0185(19) -0.018(2) -0.006(2) -0.0007(16)
N1 0.041(3) 0.043(3) 0.017(2) -0.003(2) -0.002(2) -0.006(2)
N2 0.037(3) 0.049(3) 0.017(2) -0.004(3) 0.000(2) -0.009(2)
N3 0.019(2) 0.023(2) 0.016(2) -0.0081(18) -0.0037(17) -0.0016(16)
N4 0.032(3) 0.043(3) 0.014(2) -0.012(2) -0.0030(19) 0.000(2)
N5 0.025(2) 0.024(2) 0.015(2) -0.0097(19) -0.0042(17) 0.0028(17)
C1 0.030(3) 0.033(3) 0.017(2) -0.010(3) -0.001(2) -0.001(2)
C2 0.027(3) 0.031(3) 0.021(3) -0.009(2) 0.000(2) -0.003(2)
C3 0.045(4) 0.036(3) 0.018(3) -0.008(3) -0.007(3) 0.007(2)
C4 0.037(4) 0.032(3) 0.020(3) 0.002(3) -0.007(2) 0.004(2)
C5 0.022(3) 0.030(3) 0.019(2) -0.003(2) -0.004(2) -0.002(2)
C6 0.019(3) 0.024(3) 0.022(3) -0.006(2) -0.001(2) -0.002(2)
C7 0.033(3) 0.037(3) 0.016(2) -0.014(3) 0.001(2) -0.001(2)
C8 0.028(3) 0.034(3) 0.021(3) -0.018(2) 0.000(2) -0.002(2)
C9 0.040(4) 0.042(4) 0.019(3) -0.016(3) -0.008(3) 0.004(2)
C10 0.038(4) 0.035(3) 0.029(3) -0.005(3) -0.009(3) 0.009(3)
C11 0.027(3) 0.030(3) 0.030(3) -0.006(2) -0.007(2) -0.001(2)
C12 0.024(3) 0.026(3) 0.018(2) -0.004(2) 0.003(2) -0.001(2)

loop_
_atom_type_symbol
_atom_type_description
_atom_type_scat_dispersion_real
_atom_type_scat_dispersion_imag
_atom_type_scat_source
C C 0.0033 0.0016 'International Tables Vol C Tables 4.2.6.8 and 6.1.1.4'
H H 0.0000 0.0000 'International Tables Vol C Tables 4.2.6.8 and 6.1.1.4'
N N 0.0061 0.0033 'International Tables Vol C Tables 4.2.6.8 and 6.1.1.4'
O O 0.0106 0.0060 'International Tables Vol C Tables 4.2.6.8 and 6.1.1.4'
Co Co 0.3494 0.9721 'International Tables Vol C Tables 4.2.6.8 and 6.1.1.4'
Mo Mo -1.6832 0.6857 'International Tables Vol C Tables 4.2.6.8 and 6.1.1.4'

loop_
_geom_angle_atom_site_label_1
_geom_angle_atom_site_label_2
_geom_angle_atom_site_label_3
_geom_angle_site_symmetry_1
_geom_angle_site_symmetry_3
_geom_angle
_geom_angle_publ_flag
O1 Mo1 O3 . . 106.57(18) ?
O1 Mo1 O4 . . 109.74(17) ?
O3 Mo1 O4 . . 109.23(16) ?
O1 Mo1 O2 . . 108.07(18) ?
O3 Mo1 O2 . . 110.44(16) ?
O4 Mo1 O2 . . 112.61(15) ?
O7 Mo2 O5 2_676 . 106.87(16) ?
O7 Mo2 O6 2_676 . 108.22(17) ?
O5 Mo2 O6 . . 111.68(16) ?
O7 Mo2 O8 2_676 1_655 106.65(16) ?
O5 Mo2 O8 . 1_655 111.04(16) ?
O6 Mo2 O8 . 1_655 112.07(15) ?
O6 Co1 O7 . . 90.42(15) ?
O6 Co1 O8 . . 170.17(13) ?
O7 Co1 O8 . . 99.09(14) ?
O6 Co1 N3 . . 91.12(15) ?
O7 Co1 N3 . . 91.28(15) ?
O8 Co1 N3 . . 86.20(15) ?
O6 Co1 O3 . . 94.13(14) ?
O7 Co1 O3 . . 82.45(14) ?
O8 Co1 O3 . . 89.63(13) ?
N3 Co1 O3 . . 171.84(16) ?
O6 Co1 O2 . 2_666 90.81(14) ?
O7 Co1 O2 . 2_666 166.54(14) ?
O8 Co1 O2 . 2_666 80.54(13) ?
N3 Co1 O2 . 2_666 102.10(15) ?
O3 Co1 O2 . 2_666 84.10(13) ?
O5 Co2 O4 . 1_655 90.87(14) ?
O5 Co2 O2 . . 99.43(14) ?
O4 Co2 O2 1_655 . 163.80(14) ?
O5 Co2 O8 . 2_666 170.73(13) ?
O4 Co2 O8 1_655 2_666 85.44(13) ?
O2 Co2 O8 . 2_666 82.47(13) ?
O5 Co2 N5 . 1_556 91.50(15) ?
O4 Co2 N5 1_655 1_556 98.17(16) ?
O2 Co2 N5 . 1_556 94.06(16) ?
O8 Co2 N5 2_666 1_556 97.44(15) ?
O5 Co2 O4 . 2_666 81.57(13) ?
O4 Co2 O4 1_655 2_666 81.94(14) ?
O2 Co2 O4 . 2_666 87.20(13) ?
O8 Co2 O4 2_666 2_666 89.48(13) ?
N5 Co2 O4 1_556 2_666 173.08(15) ?
Mo1 O2 Co2 . . 131.28(18) ?
Mo1 O2 Co1 . 2_666 130.48(18) ?
Co2 O2 Co1 . 2_666 98.22(14) ?
Mo1 O3 Co1 . . 123.92(18) ?
Mo1 O4 Co2 . 1_455 135.70(19) ?
Mo1 O4 Co2 . 2_666 117.24(16) ?
Co2 O4 Co2 1_455 2_666 98.06(14) ?
Mo2 O5 Co2 . . 122.36(18) ?
Mo2 O6 Co1 . . 137.82(19) ?
Mo2 O7 Co1 2_676 . 164.8(2) ?
Mo2 O8 Co2 1_455 2_666 116.56(16) ?
Mo2 O8 Co1 1_455 . 135.84(17) ?
Co2 O8 Co1 2_666 . 98.76(14) ?
H1 O9W H2 . . 104.6 ?
C7 N1 N2 . . 109.7(5) ?
C1 N2 N1 . . 102.8(5) ?
C5 N3 C6 . . 118.8(4) ?
C5 N3 Co1 . . 115.1(3) ?
C6 N3 Co1 . . 126.0(4) ?
C7 N4 C1 . . 102.9(5) ?
C7 N4 H4B . . 128.5 ?
C1 N4 H4B . . 128.5 ?
C11 N5 C12 . . 118.1(5) ?
C11 N5 Co2 . 1_554 124.1(4) ?
C12 N5 Co2 . 1_554 117.7(4) ?
N2 C1 N4 . . 114.3(5) ?
N2 C1 C2 . . 119.1(5) ?
N4 C1 C2 . . 126.6(5) ?
C3 C2 C6 . . 118.7(5) ?
C3 C2 C1 . . 119.9(5) ?
C6 C2 C1 . . 121.4(5) ?
C2 C3 C4 . . 120.4(5) ?
C2 C3 H3A . . 119.8 ?
C4 C3 H3A . . 119.8 ?
C3 C4 C5 . . 118.1(6) ?
C3 C4 H4A . . 120.9 ?
C5 C4 H4A . . 120.9 ?
N3 C5 C4 . . 122.6(5) ?
N3 C5 H5A . . 118.7 ?
C4 C5 H5A . . 118.7 ?
N3 C6 C2 . . 121.4(5) ?
N3 C6 H6A . . 119.3 ?
C2 C6 H6A . . 119.3 ?
N4 C7 N1 . . 110.4(5) ?
N4 C7 C8 . . 125.6(5) ?
N1 C7 C8 . . 124.0(5) ?
C12 C8 C9 . . 118.0(6) ?
C12 C8 C7 . . 119.6(5) ?
C9 C8 C7 . . 122.5(5) ?
C10 C9 C8 . . 119.3(5) ?
C10 C9 H9A . . 120.4 ?
C8 C9 H9A . . 120.4 ?
C9 C10 C11 . . 119.5(6) ?
C9 C10 H10A . . 120.3 ?
C11 C10 H10A . . 120.3 ?
N5 C11 C10 . . 122.2(6) ?
N5 C11 H11A . . 118.9 ?
C10 C11 H11A . . 118.9 ?
N5 C12 C8 . . 122.8(5) ?
N5 C12 H12A . . 118.6 ?
C8 C12 H12A . . 118.6 ?

loop_
_geom_bond_atom_site_label_1
_geom_bond_atom_site_label_2
_geom_bond_site_symmetry_2
_geom_bond_distance
_geom_bond_publ_flag
Mo1 O1 . 1.699(4) yes
Mo1 O3 . 1.753(3) yes
Mo1 O4 . 1.806(3) yes
Mo1 O2 . 1.818(3) yes
Mo2 O7 2_676 1.731(3) yes
Mo2 O5 . 1.755(3) yes
Mo2 O6 . 1.770(3) yes
Mo2 O8 1_655 1.808(3) yes
Co1 O6 . 2.054(4) yes
Co1 O7 . 2.058(4) yes
Co1 O8 . 2.117(3) yes
Co1 N3 . 2.129(4) yes
Co1 O3 . 2.138(3) yes
Co1 O2 2_666 2.139(3) yes
Co2 O5 . 2.051(3) yes
Co2 O4 1_655 2.073(3) yes
Co2 O2 . 2.084(3) yes
Co2 O8 2_666 2.090(3) yes
Co2 N5 1_556 2.093(4) yes
Co2 O4 2_666 2.215(3) yes
O2 Co1 2_666 2.139(3) ?
O4 Co2 1_455 2.073(3) ?
O4 Co2 2_666 2.215(3) ?
O7 Mo2 2_676 1.731(3) ?
O8 Mo2 1_455 1.808(3) ?
O8 Co2 2_666 2.090(3) ?
O9W H1 . 0.8501 ?
O9W H2 . 0.8500 ?
N1 C7 . 1.336(8) ?
N1 N2 . 1.357(7) ?
N2 C1 . 1.324(7) ?
N3 C5 . 1.340(7) ?
N3 C6 . 1.348(7) ?
N4 C7 . 1.325(7) ?
N4 C1 . 1.360(8) ?
N4 H4B . 0.8600 ?
N5 C11 . 1.333(7) ?
N5 C12 . 1.349(7) ?
N5 Co2 1_554 2.093(4) ?
C1 C2 . 1.476(8) ?
C2 C3 . 1.371(8) ?
C2 C6 . 1.395(7) ?
C3 C4 . 1.373(8) ?
C3 H3A . 0.9300 ?
C4 C5 . 1.386(7) ?
C4 H4A . 0.9300 ?
C5 H5A . 0.9300 ?
C6 H6A . 0.9300 ?
C7 C8 . 1.475(8) ?
C8 C12 . 1.383(7) ?
C8 C9 . 1.390(8) ?
C9 C10 . 1.367(9) ?
C9 H9A . 0.9300 ?
C10 C11 . 1.384(8) ?
C10 H10A . 0.9300 ?
C11 H11A . 0.9300 ?
C12 H12A . 0.9300 ?

loop_
_geom_torsion_atom_site_label_1
_geom_torsion_atom_site_label_2
_geom_torsion_atom_site_label_3
_geom_torsion_atom_site_label_4
_geom_torsion_site_symmetry_1
_geom_torsion_site_symmetry_2
_geom_torsion_site_symmetry_3
_geom_torsion_site_symmetry_4
_geom_torsion
_geom_torsion_publ_flag
O1 Mo1 O2 Co2 . . . . -84.5(3) ?
O3 Mo1 O2 Co2 . . . . 31.7(3) ?
O4 Mo1 O2 Co2 . . . . 154.1(2) ?
O1 Mo1 O2 Co1 . . . 2_666 93.5(3) ?
O3 Mo1 O2 Co1 . . . 2_666 -150.3(2) ?
O4 Mo1 O2 Co1 . . . 2_666 -27.9(3) ?
O5 Co2 O2 Mo1 . . . . -11.8(3) ?
O4 Co2 O2 Mo1 1_655 . . . -140.6(4) ?
O8 Co2 O2 Mo1 2_666 . . . 177.3(3) ?
N5 Co2 O2 Mo1 1_556 . . . 80.4(3) ?
O4 Co2 O2 Mo1 2_666 . . . -92.8(2) ?
O5 Co2 O2 Co1 . . . 2_666 169.68(13) ?
O4 Co2 O2 Co1 1_655 . . 2_666 40.9(5) ?
O8 Co2 O2 Co1 2_666 . . 2_666 -1.14(13) ?
N5 Co2 O2 Co1 1_556 . . 2_666 -98.12(17) ?
O4 Co2 O2 Co1 2_666 . . 2_666 88.70(14) ?
O1 Mo1 O3 Co1 . . . . -164.3(2) ?
O4 Mo1 O3 Co1 . . . . -45.9(3) ?
O2 Mo1 O3 Co1 . . . . 78.5(2) ?
O6 Co1 O3 Mo1 . . . . -107.6(2) ?
O7 Co1 O3 Mo1 . . . . 162.5(2) ?
O8 Co1 O3 Mo1 . . . . 63.3(2) ?
N3 Co1 O3 Mo1 . . . . 122.5(10) ?
O2 Co1 O3 Mo1 2_666 . . . -17.3(2) ?
O1 Mo1 O4 Co2 . . . 1_455 23.4(3) ?
O3 Mo1 O4 Co2 . . . 1_455 -93.1(3) ?
O2 Mo1 O4 Co2 . . . 1_455 143.8(2) ?
O1 Mo1 O4 Co2 . . . 2_666 162.29(19) ?
O3 Mo1 O4 Co2 . . . 2_666 45.8(2) ?
O2 Mo1 O4 Co2 . . . 2_666 -77.3(2) ?
O7 Mo2 O5 Co2 2_676 . . . -162.4(2) ?
O6 Mo2 O5 Co2 . . . . 79.5(2) ?
O8 Mo2 O5 Co2 1_655 . . . -46.4(3) ?
O4 Co2 O5 Mo2 1_655 . . . 64.3(2) ?
O2 Co2 O5 Mo2 . . . . -103.2(2) ?
O8 Co2 O5 Mo2 2_666 . . . -2.1(10) ?
N5 Co2 O5 Mo2 1_556 . . . 162.5(2) ?
O4 Co2 O5 Mo2 2_666 . . . -17.5(2) ?
O7 Mo2 O6 Co1 2_676 . . . -91.2(3) ?
O5 Mo2 O6 Co1 . . . . 26.1(3) ?
O8 Mo2 O6 Co1 1_655 . . . 151.5(3) ?
O7 Co1 O6 Mo2 . . . . 74.2(3) ?
O8 Co1 O6 Mo2 . . . . -120.5(7) ?
N3 Co1 O6 Mo2 . . . . 165.5(3) ?
O3 Co1 O6 Mo2 . . . . -8.2(3) ?
O2 Co1 O6 Mo2 2_666 . . . -92.4(3) ?
O6 Co1 O7 Mo2 . . . 2_676 15.6(8) ?
O8 Co1 O7 Mo2 . . . 2_676 -161.9(8) ?
N3 Co1 O7 Mo2 . . . 2_676 -75.5(8) ?
O3 Co1 O7 Mo2 . . . 2_676 109.7(8) ?
O2 Co1 O7 Mo2 2_666 . . 2_676 110.8(9) ?
O6 Co1 O8 Mo2 . . . 1_455 173.6(6) ?
O7 Co1 O8 Mo2 . . . 1_455 -21.3(3) ?
N3 Co1 O8 Mo2 . . . 1_455 -112.0(3) ?
O3 Co1 O8 Mo2 . . . 1_455 61.0(3) ?
O2 Co1 O8 Mo2 2_666 . . 1_455 145.0(3) ?
O6 Co1 O8 Co2 . . . 2_666 29.7(8) ?
O7 Co1 O8 Co2 . . . 2_666 -165.24(13) ?
N3 Co1 O8 Co2 . . . 2_666 104.07(16) ?
O3 Co1 O8 Co2 . . . 2_666 -82.95(14) ?
O2 Co1 O8 Co2 2_666 . . 2_666 1.13(13) ?
C7 N1 N2 C1 . . . . -0.5(7) ?
O6 Co1 N3 C5 . . . . -120.6(4) ?
O7 Co1 N3 C5 . . . . -30.1(4) ?
O8 Co1 N3 C5 . . . . 68.9(4) ?
O3 Co1 N3 C5 . . . . 9.4(13) ?
O2 Co1 N3 C5 2_666 . . . 148.4(4) ?
O6 Co1 N3 C6 . . . . 63.4(4) ?
O7 Co1 N3 C6 . . . . 153.9(4) ?
O8 Co1 N3 C6 . . . . -107.1(4) ?
O3 Co1 N3 C6 . . . . -166.6(9) ?
O2 Co1 N3 C6 2_666 . . . -27.6(4) ?
N1 N2 C1 N4 . . . . 0.2(7) ?
N1 N2 C1 C2 . . . . -178.0(5) ?
C7 N4 C1 N2 . . . . 0.1(7) ?
C7 N4 C1 C2 . . . . 178.2(6) ?
N2 C1 C2 C3 . . . . -1.9(9) ?
N4 C1 C2 C3 . . . . -180.0(6) ?
N2 C1 C2 C6 . . . . 175.4(6) ?
N4 C1 C2 C6 . . . . -2.6(9) ?
C6 C2 C3 C4 . . . . -1.4(9) ?
C1 C2 C3 C4 . . . . 176.1(6) ?
C2 C3 C4 C5 . . . . 0.1(10) ?
C6 N3 C5 C4 . . . . -0.9(8) ?
Co1 N3 C5 C4 . . . . -177.2(5) ?
C3 C4 C5 N3 . . . . 1.1(9) ?
C5 N3 C6 C2 . . . . -0.5(8) ?
Co1 N3 C6 C2 . . . . 175.3(4) ?
C3 C2 C6 N3 . . . . 1.7(8) ?
C1 C2 C6 N3 . . . . -175.7(5) ?
C1 N4 C7 N1 . . . . -0.4(7) ?
C1 N4 C7 C8 . . . . -179.7(6) ?
N2 N1 C7 N4 . . . . 0.6(7) ?
N2 N1 C7 C8 . . . . 179.9(5) ?
N4 C7 C8 C12 . . . . -176.3(5) ?
N1 C7 C8 C12 . . . . 4.6(9) ?
N4 C7 C8 C9 . . . . 3.6(9) ?
N1 C7 C8 C9 . . . . -175.6(6) ?
C12 C8 C9 C10 . . . . 1.8(9) ?
C7 C8 C9 C10 . . . . -178.1(6) ?
C8 C9 C10 C11 . . . . -2.8(10) ?
C12 N5 C11 C10 . . . . 1.0(8) ?
Co2 N5 C11 C10 1_554 . . . -176.9(4) ?
C9 C10 C11 N5 . . . . 1.4(10) ?
C11 N5 C12 C8 . . . . -2.1(8) ?
Co2 N5 C12 C8 1_554 . . . 176.0(4) ?
C9 C8 C12 N5 . . . . 0.7(9) ?
C7 C8 C12 N5 . . . . -179.4(5) ?
